data_7235155
loop_
_publ_author_name
'Benjamin P. Cherniawski'
'Steven A. Lopez'
'Edmund K. Burnett'
'Ilhan Yavuz'
'Lei Zhang'
'Sean R. Parkin'
'Kendall N. Houk'
'Alejandro L. Briseno'

_publ_section_title
;
 The effect of hexyl side chains on molecular conformations, crystal
 packing, and charge transport of oligothiophenes
;
_journal_name_full 'Journal of Materials Chemistry C'
_journal_page_first 582
_journal_page_last 588
_journal_paper_doi 10.1039/C6TC04612F
_journal_volume 5
_journal_year 2017
_chemical_formula_moiety 'C52 H62 S8'
_chemical_formula_sum 'C52 H62 S8'
_chemical_formula_weight 943.49
_space_group_crystal_system triclinic
_space_group_IT_number 2
_space_group_name_Hall '-P 1'
_space_group_name_H-M_alt 'P -1'
_atom_sites_solution_hydrogens difmap
_atom_sites_solution_primary direct
_atom_sites_solution_secondary difmap
_cell_angle_alpha 110.465(4)
_cell_angle_beta 94.335(4)
_cell_angle_gamma 93.072(4)
_cell_formula_units_Z 2
_cell_length_a 5.2285(3)
_cell_length_b 21.9986(15)
_cell_length_c 22.2284(14)
_cell_measurement_reflns_used 6076
_cell_measurement_temperature 90.0(2)
_cell_measurement_theta_max 67.80
_cell_measurement_theta_min 2.43
_cell_volume 2379.7(3)
_computing_cell_refinement '<i>APEX2</i> (Bruker-AXS, 2006)'
_computing_data_collection '<i>APEX2</i> (Bruker-AXS, 2006)'
_computing_data_reduction '<i>APEX2</i> (Bruker-AXS, 2006)'
_computing_molecular_graphics '<i>XP in SHELXTL</i> (Sheldrick, 2008)'
_computing_publication_material '<i>SHELX</i> (Sheldrick, 2008) and <i>CIFFIX</i> (Parkin, 2013)'
_computing_structure_refinement '<i>SHELXL-2014/7</i> (Sheldrick, 2015b)'
_computing_structure_solution '<i>SHELXT</i> (Sheldrick, 2015a)'
_diffrn_ambient_temperature 90.0(2)
_diffrn_detector_area_resol_mean 5.6
_diffrn_measured_fraction_theta_full 0.950
_diffrn_measured_fraction_theta_max 0.950
_diffrn_measurement_device_type 'Bruker X8 Proteum diffractometer'
_diffrn_measurement_method '\f and \w scans'
_diffrn_radiation_type CuK\a
_diffrn_radiation_wavelength 1.54178
_diffrn_reflns_av_R_equivalents 0.0540
_diffrn_reflns_av_unetI/netI 0.0566
_diffrn_reflns_Laue_measured_fraction_full 0.950
_diffrn_reflns_Laue_measured_fraction_max 0.950
_diffrn_reflns_limit_h_max 2
_diffrn_reflns_limit_h_min -6
_diffrn_reflns_limit_k_max 26
_diffrn_reflns_limit_k_min -26
_diffrn_reflns_limit_l_max 26
_diffrn_reflns_limit_l_min -26
_diffrn_reflns_number 32315
_diffrn_reflns_point_group_measured_fraction_full 0.950
_diffrn_reflns_point_group_measured_fraction_max 0.950
_diffrn_reflns_theta_full 67.477
_diffrn_reflns_theta_max 67.477
_diffrn_reflns_theta_min 2.132
_diffrn_source 'fine-focus rotating anode'
_exptl_absorpt_coefficient_mu 3.738
_exptl_absorpt_correction_T_max 0.929
_exptl_absorpt_correction_T_min 0.624
_exptl_absorpt_correction_type multi-scan
_exptl_absorpt_process_details '<i>SADABS</i> (Krause et al., 2015)'
_exptl_crystal_colour orange
_exptl_crystal_density_diffrn 1.317
_exptl_crystal_description 'wedge-shaped shard'
_exptl_crystal_F_000 1004
_exptl_crystal_size_max 0.130
_exptl_crystal_size_mid 0.060
_exptl_crystal_size_min 0.030
_refine_diff_density_max 0.712
_refine_diff_density_min -0.536
_refine_diff_density_rms 0.091
_refine_ls_extinction_coef .
_refine_ls_extinction_method none
_refine_ls_goodness_of_fit_ref 1.072
_refine_ls_hydrogen_treatment constr
_refine_ls_matrix_type full
_refine_ls_number_parameters 627
_refine_ls_number_reflns 8154
_refine_ls_number_restraints 299
_refine_ls_restrained_S_all 1.060
_refine_ls_R_factor_all 0.1183
_refine_ls_R_factor_gt 0.0925
_refine_ls_shift/su_max 0.002
_refine_ls_shift/su_mean 0.000
_refine_ls_structure_factor_coef Fsqd
_refine_ls_weighting_details 'w=1/[\s^2^(Fo^2^)+(0.0464P)^2^+15.0982P] where P=(Fo^2^+2Fc^2^)/3'
_refine_ls_weighting_scheme calc
_refine_ls_wR_factor_gt 0.2147
_refine_ls_wR_factor_ref 0.2340
_reflns_Friedel_coverage 0.000
_reflns_Friedel_fraction_full .
_reflns_Friedel_fraction_max .
_reflns_number_gt 6216
_reflns_number_total 8154
_reflns_threshold_expression 'I > 2\s(I)'
_cod_data_source_file J-Mater-Chem-C-2017-5-582.cif
_cod_data_source_block x14067
_cod_database_code 7235155
_shelx_space_group_comment
; 
The symmetry employed for this shelxl refinement is uniquely defined 
by the following loop, which should always be used as a source of 
symmetry information in preference to the above space-group names. 
They are only intended as comments. 
;
_shelx_estimated_absorpt_t_min 0.642
_shelx_estimated_absorpt_t_max 0.896
_exptl_absorpt_special_details
; 
In addition to absorption, multi-scan techniques also correct other slowly 
varying changes in scale factor over reciprocal space, such as those caused 
by x-ray beam inhomogeneity, goniometer imperfection, crystal decomposition, 
crystal longer than the x-ray beam cross section, absorption by the crystal 
mount etc.  These account, by and large, for much of the difference between 
estimated values of Tmin and Tmax and the _exptl_absorpt_correction_ values. 
;

loop_
_space_group_symop_operation_xyz
'x, y, z'
'-x, -y, -z'

loop_
_atom_site_label
_atom_site_type_symbol
_atom_site_fract_x
_atom_site_fract_y
_atom_site_fract_z
_atom_site_U_iso_or_equiv
_atom_site_adp_type
_atom_site_occupancy
_atom_site_site_symmetry_order
_atom_site_calc_flag
_atom_site_refinement_flags_posn
_atom_site_refinement_flags_adp
_atom_site_refinement_flags_occupancy
_atom_site_disorder_assembly
_atom_site_disorder_group
S1 S 2.1813(3) 0.62188(7) 0.52957(7) 0.0334(3) Uani 1 1 d . . . . .
C1 C 2.3566(11) 0.6951(3) 0.5533(3) 0.0340(13) Uani 1 1 d . . . . .
H1 H 2.5049 0.7070 0.5838 0.041 Uiso 1 1 calc R U . . .
C2 C 2.2604(12) 0.7344(3) 0.5238(3) 0.0382(14) Uani 1 1 d . . . . .
H2 H 2.3341 0.7771 0.5312 0.046 Uiso 1 1 calc R U . . .
C3 C 2.0371(11) 0.7050(3) 0.4806(3) 0.0320(12) Uani 1 1 d . . . . .
C4 C 1.9658(10) 0.6435(3) 0.4786(3) 0.0290(12) Uani 1 1 d . . . . .
C5 C 1.762(2) 0.5946(4) 0.4427(4) 0.0283(14) Uani 0.926(4) 1 d D . P A 1
S2 S 1.5327(3) 0.61004(8) 0.38776(7) 0.0322(4) Uani 0.926(4) 1 d D . P A 1
C6 C 1.713(2) 0.5344(5) 0.4430(6) 0.032(2) Uani 0.926(4) 1 d D . P A 1
H6 H 1.8140 0.5169 0.4693 0.038 Uiso 0.926(4) 1 calc R U P A 1
C7 C 1.4970(16) 0.4993(4) 0.4011(5) 0.0258(12) Uani 0.926(4) 1 d D . P A 1
C8 C 1.3756(14) 0.5340(5) 0.3681(5) 0.029(2) Uani 0.926(4) 1 d D . P A 1
C9 C 1.1656(17) 0.4996(4) 0.3261(4) 0.0282(16) Uani 0.926(4) 1 d D . P A 1
H9 H 1.0636 0.5172 0.3001 0.034 Uiso 0.926(4) 1 calc R U P A 1
C10 C 1.1189(18) 0.4373(4) 0.3257(5) 0.0281(18) Uani 0.926(4) 1 d D . P A 1
S3 S 1.3422(3) 0.42208(7) 0.38025(7) 0.0297(4) Uani 0.926(4) 1 d D . P A 1
C5' C 1.75(3) 0.593(4) 0.431(6) 0.0283(14) Uani 0.074(4) 1 d D . P A 2
S2' S 1.721(8) 0.521(2) 0.451(2) 0.032(2) Uani 0.074(4) 1 d D . P A 2
C6' C 1.597(11) 0.584(3) 0.376(3) 0.0322(4) Uani 0.074(4) 1 d D . P A 2
H6' H 1.6165 0.6095 0.3491 0.039 Uiso 0.074(4) 1 calc R U P A 2
C7' C 1.409(19) 0.532(6) 0.363(7) 0.029(2) Uani 0.074(4) 1 d D . P A 2
C8' C 1.456(19) 0.491(5) 0.396(6) 0.0258(12) Uani 0.074(4) 1 d D . P A 2
C9' C 1.259(12) 0.441(3) 0.383(3) 0.0297(4) Uani 0.074(4) 1 d D . P A 2
H9' H 1.2410 0.4140 0.4079 0.036 Uiso 0.074(4) 1 calc R U P A 2
C10' C 1.09(2) 0.436(4) 0.330(7) 0.0281(18) Uani 0.074(4) 1 d D . P A 2
S3' S 1.120(6) 0.5090(17) 0.3142(17) 0.0282(16) Uani 0.074(4) 1 d D . P A 2
C11 C 0.9163(10) 0.3880(3) 0.2876(3) 0.0308(12) Uani 1 1 d . . . . .
C12 C 0.8791(11) 0.3226(3) 0.2760(3) 0.0326(12) Uani 1 1 d . . . . .
C13 C 0.6660(11) 0.2924(3) 0.2303(3) 0.0343(13) Uani 1 1 d . . . . .
H13 H 0.6140 0.2472 0.2170 0.041 Uiso 1 1 calc R U . . .
C14 C 0.5421(10) 0.3331(3) 0.2068(3) 0.0304(12) Uani 1 1 d . . . . .
S4 S 0.6831(3) 0.41172(7) 0.24215(7) 0.0329(3) Uani 1 1 d . . . . .
C15 C 0.3146(11) 0.3195(3) 0.1604(3) 0.0349(13) Uani 1 1 d . . . . .
C16 C 0.1878(11) 0.3618(3) 0.1385(3) 0.0360(13) Uani 1 1 d . . . . .
H16 H 0.2408 0.4069 0.1526 0.043 Uiso 1 1 calc R U . . .
C17 C -0.0263(11) 0.3331(3) 0.0936(3) 0.0390(14) Uani 1 1 d . . . . .
C18 C -0.0643(12) 0.2669(3) 0.0808(3) 0.0412(14) Uani 1 1 d . . . . .
S5 S 0.1704(3) 0.24119(8) 0.12379(8) 0.0432(4) Uani 1 1 d . . . . .
C19 C -0.263(7) 0.2144(11) 0.0423(18) 0.039(2) Uani 0.491(3) 1 d D U P B 1
S6 S -0.4913(9) 0.2376(2) -0.0084(3) 0.0565(13) Uani 0.491(3) 1 d D . P B 1
C20 C -0.301(6) 0.1503(12) 0.0317(18) 0.0585(15) Uani 0.491(3) 1 d D . P B 1
H20 H -0.1862 0.1273 0.0494 0.070 Uiso 0.491(3) 1 calc R U P B 1
C21 C -0.527(14) 0.1213(19) -0.008(4) 0.048(3) Uani 0.491(3) 1 d D . P B 1
C22 C -0.637(13) 0.1598(17) -0.039(4) 0.059(3) Uani 0.491(3) 1 d D . P B 1
C23 C -0.852(5) 0.1278(11) -0.0816(14) 0.098(2) Uani 0.491(3) 1 d D . P B 1
H23 H -0.9694 0.1495 -0.1000 0.118 Uiso 0.491(3) 1 calc R U P B 1
C24 C -0.876(5) 0.0615(10) -0.0947(14) 0.045(6) Uani 0.491(3) 1 d D . P B 1
S7 S -0.6800(9) 0.04323(19) -0.0367(3) 0.0557(11) Uani 0.491(3) 1 d D . P B 1
C19' C -0.271(7) 0.2220(11) 0.0362(16) 0.039(2) Uani 0.509(3) 1 d D U P B 2
S6' S -0.3051(14) 0.1442(3) 0.0445(4) 0.0585(15) Uani 0.509(3) 1 d D . P B 2
C20' C -0.420(4) 0.2212(9) -0.0171(11) 0.0565(13) Uani 0.509(3) 1 d D . P B 2
H20' H -0.3991 0.2515 -0.0383 0.068 Uiso 0.509(3) 1 calc R U P B 2
C21' C -0.609(12) 0.1684(19) -0.036(4) 0.059(3) Uani 0.509(3) 1 d D . P B 2
C22' C -0.551(14) 0.1172(19) -0.017(4) 0.048(3) Uani 0.509(3) 1 d D . P B 2
C23' C -0.727(4) 0.0622(8) -0.0427(10) 0.0557(11) Uani 0.509(3) 1 d D . P B 2
H23' H -0.7136 0.0236 -0.0330 0.067 Uiso 0.509(3) 1 calc R U P B 2
C24' C -0.923(5) 0.0703(10) -0.0840(14) 0.045(6) Uani 0.509(3) 1 d D . P B 2
S7' S -0.8676(14) 0.1449(4) -0.0948(3) 0.098(2) Uani 0.509(3) 1 d D . P B 2
C29 C 1.9055(12) 0.7390(3) 0.4397(3) 0.0379(13) Uani 1 1 d . . . . .
H29A H 1.9486 0.7866 0.4604 0.045 Uiso 1 1 calc R U . . .
H29B H 1.7167 0.7305 0.4378 0.045 Uiso 1 1 calc R U . . .
C30 C 1.9849(13) 0.7165(3) 0.3715(3) 0.0455(15) Uani 1 1 d . . . . .
H30A H 1.9665 0.6684 0.3532 0.055 Uiso 1 1 calc R U . . .
H30B H 2.1688 0.7310 0.3731 0.055 Uiso 1 1 calc R U . . .
C31 C 1.8261(14) 0.7427(4) 0.3271(4) 0.0536(18) Uani 1 1 d . . . . .
H31A H 1.6420 0.7297 0.3273 0.064 Uiso 1 1 calc R U . . .
H31B H 1.8497 0.7908 0.3450 0.064 Uiso 1 1 calc R U . . .
C32 C 1.8895(17) 0.7202(4) 0.2591(4) 0.063(2) Uani 1 1 d . . . . .
H32A H 1.8672 0.6721 0.2408 0.076 Uiso 1 1 calc R U . . .
H32B H 2.0725 0.7338 0.2583 0.076 Uiso 1 1 calc R U . . .
C33 C 1.7204(18) 0.7475(4) 0.2163(4) 0.069(2) Uani 1 1 d . . . . .
H33A H 1.5377 0.7341 0.2175 0.083 Uiso 1 1 calc R U . . .
H33B H 1.7428 0.7957 0.2349 0.083 Uiso 1 1 calc R U . . .
C34 C 1.777(2) 0.7263(6) 0.1481(5) 0.092(3) Uani 1 1 d . . . . .
H34A H 1.9545 0.7418 0.1461 0.137 Uiso 1 1 calc R U . . .
H34B H 1.6579 0.7443 0.1240 0.137 Uiso 1 1 calc R U . . .
H34C H 1.7571 0.6786 0.1292 0.137 Uiso 1 1 calc R U . . .
C35 C 1.0491(11) 0.2860(3) 0.3066(3) 0.0341(13) Uani 1 1 d . . . . .
H35A H 1.0775 0.3110 0.3535 0.041 Uiso 1 1 calc R U . . .
H35B H 1.2185 0.2848 0.2892 0.041 Uiso 1 1 calc R U . . .
C36 C 0.9500(12) 0.2161(3) 0.2968(3) 0.0388(14) Uani 1 1 d . . . . .
H36A H 0.7688 0.2155 0.3069 0.047 Uiso 1 1 calc R U . . .
H36B H 0.9541 0.1884 0.2510 0.047 Uiso 1 1 calc R U . . .
C37 C 1.1080(13) 0.1881(3) 0.3390(3) 0.0439(15) Uani 1 1 d . . . . .
H37A H 1.1253 0.2195 0.3839 0.053 Uiso 1 1 calc R U . . .
H37B H 1.2829 0.1833 0.3246 0.053 Uiso 1 1 calc R U . . .
C38 C 0.9977(13) 0.1229(3) 0.3384(3) 0.0460(16) Uani 1 1 d . . . . .
H38A H 1.0099 0.0897 0.2954 0.055 Uiso 1 1 calc R U . . .
H38B H 0.8129 0.1255 0.3451 0.055 Uiso 1 1 calc R U . . .
C39 C 1.1311(16) 0.1008(4) 0.3894(4) 0.061(2) Uani 1 1 d . . . . .
H39A H 1.3088 0.0913 0.3789 0.074 Uiso 1 1 calc R U . . .
H39B H 1.1424 0.1366 0.4318 0.074 Uiso 1 1 calc R U . . .
C40 C 0.9928(18) 0.0410(4) 0.3943(5) 0.078(3) Uani 1 1 d . . . . .
H40A H 0.8169 0.0501 0.4049 0.117 Uiso 1 1 calc R U . . .
H40B H 1.0844 0.0292 0.4282 0.117 Uiso 1 1 calc R U . . .
H40C H 0.9871 0.0049 0.3529 0.117 Uiso 1 1 calc R U . . .
C41 C -0.1898(12) 0.3741(3) 0.0665(3) 0.0420(15) Uani 1 1 d . . . . .
H41A H -0.1770 0.4191 0.0984 0.050 Uiso 1 1 calc R U . . .
H41B H -0.3719 0.3565 0.0603 0.050 Uiso 1 1 calc R U . . .
C42 C -0.1125(13) 0.3765(4) 0.0022(3) 0.0479(16) Uani 1 1 d . . . . .
H42A H 0.0698 0.3941 0.0084 0.058 Uiso 1 1 calc R U . . .
H42B H -0.1255 0.3315 -0.0296 0.058 Uiso 1 1 calc R U . . .
C43 C -0.2760(14) 0.4176(4) -0.0249(4) 0.0557(18) Uani 1 1 d . . . . .
H43A H -0.2491 0.4636 0.0048 0.067 Uiso 1 1 calc R U . . .
H43B H -0.4598 0.4029 -0.0270 0.067 Uiso 1 1 calc R U . . .
C44 C -0.2123(14) 0.4138(4) -0.0929(4) 0.0553(18) Uani 1 1 d . . . . .
H44A H -0.0296 0.4298 -0.0902 0.066 Uiso 1 1 calc R U . . .
H44B H -0.2324 0.3676 -0.1219 0.066 Uiso 1 1 calc R U . . .
C45 C -0.3768(15) 0.4522(4) -0.1225(4) 0.0572(19) Uani 1 1 d . . . . .
H45A H -0.3493 0.4988 -0.0948 0.069 Uiso 1 1 calc R U . . .
H45B H -0.5600 0.4378 -0.1231 0.069 Uiso 1 1 calc R U . . .
C46 C -0.3230(17) 0.4454(4) -0.1907(4) 0.064(2) Uani 1 1 d . . . . .
H46A H -0.1417 0.4591 -0.1908 0.096 Uiso 1 1 calc R U . . .
H46B H -0.4325 0.4728 -0.2061 0.096 Uiso 1 1 calc R U . . .
H46C H -0.3601 0.3998 -0.2192 0.096 Uiso 1 1 calc R U . . .
C25 C -1.086(7) 0.0118(12) -0.127(2) 0.057(3) Uani 0.491(3) 1 d D U P B 1
C26 C -1.275(5) 0.014(1) -0.1716(13) 0.054(2) Uani 0.491(3) 1 d D U P B 1
C27 C -1.434(5) -0.0450(11) -0.2010(15) 0.061(4) Uani 0.491(3) 1 d D U P B 1
H27 H -1.5511 -0.0539 -0.2384 0.073 Uiso 0.491(3) 1 calc R U P B 1
C28 C -1.398(4) -0.0872(11) -0.1695(11) 0.070(5) Uani 0.491(3) 1 d D U P B 1
H28 H -1.4939 -0.1282 -0.1803 0.084 Uiso 0.491(3) 1 calc R U P B 1
S8 S -1.1569(11) -0.0562(3) -0.1072(3) 0.0681(10) Uani 0.491(3) 1 d D U P B 1
C47 C -1.267(4) 0.0686(9) -0.1998(9) 0.072(4) Uani 0.491(3) 1 d D U P B 1
H47A H -1.3417 0.1069 -0.1702 0.087 Uiso 0.491(3) 1 calc R U P B 1
H47B H -1.0852 0.0818 -0.2022 0.087 Uiso 0.491(3) 1 calc R U P B 1
C48 C -1.409(4) 0.0494(8) -0.2652(8) 0.072(3) Uani 0.491(3) 1 d D U P B 1
H48A H -1.3217 0.0137 -0.2946 0.086 Uiso 0.491(3) 1 calc R U P B 1
H48B H -1.5834 0.0310 -0.2628 0.086 Uiso 0.491(3) 1 calc R U P B 1
C49 C -1.438(6) 0.094(2) -0.2933(14) 0.082(6) Uani 0.491(3) 1 d D U P B 1
H49A H -1.4186 0.1353 -0.2559 0.098 Uiso 0.491(3) 1 calc R U P B 1
H49B H -1.6245 0.0870 -0.3082 0.098 Uiso 0.491(3) 1 calc R U P B 1
C50 C -1.327(3) 0.1122(9) -0.3431(8) 0.064(3) Uani 0.491(3) 1 d D U P B 1
H50A H -1.1534 0.0962 -0.3485 0.077 Uiso 0.491(3) 1 calc R U P B 1
H50B H -1.3065 0.1603 -0.3292 0.077 Uiso 0.491(3) 1 calc R U P B 1
C51 C -1.495(4) 0.0841(9) -0.4094(8) 0.075(3) Uani 0.491(3) 1 d D U P B 1
H51A H -1.4949 0.0361 -0.4271 0.090 Uiso 0.491(3) 1 calc R U P B 1
H51B H -1.6752 0.0951 -0.4036 0.090 Uiso 0.491(3) 1 calc R U P B 1
C52 C -1.391(7) 0.112(2) -0.4534(14) 0.085(7) Uani 0.491(3) 1 d D U P B 1
H52A H -1.4959 0.0944 -0.4952 0.128 Uiso 0.491(3) 1 calc R U P B 1
H52B H -1.3935 0.1593 -0.4357 0.128 Uiso 0.491(3) 1 calc R U P B 1
H52C H -1.2137 0.1005 -0.4591 0.128 Uiso 0.491(3) 1 calc R U P B 1
C25' C -1.112(7) 0.0221(11) -0.131(2) 0.057(3) Uani 0.509(3) 1 d D U P B 2
C26' C -1.296(5) 0.0282(9) -0.1753(13) 0.054(2) Uani 0.509(3) 1 d D U P B 2
C27' C -1.472(5) -0.0285(10) -0.2012(14) 0.061(4) Uani 0.509(3) 1 d D U P B 2
H27' H -1.6350 -0.0299 -0.2238 0.073 Uiso 0.509(3) 1 calc R U P B 2
C28' C -1.381(4) -0.0804(10) -0.1896(11) 0.070(5) Uani 0.509(3) 1 d D U P B 2
H28' H -1.4636 -0.1232 -0.2072 0.084 Uiso 0.509(3) 1 calc R U P B 2
S8' S -1.0968(10) -0.0597(3) -0.1397(3) 0.0681(10) Uani 0.509(3) 1 d D U P B 2
C47' C -1.378(4) 0.0929(8) -0.1790(8) 0.072(4) Uani 0.509(3) 1 d D U P B 2
H47C H -1.5686 0.0900 -0.1850 0.087 Uiso 0.509(3) 1 calc R U P B 2
H47D H -1.3224 0.1278 -0.1370 0.087 Uiso 0.509(3) 1 calc R U P B 2
C48' C -1.277(3) 0.1131(8) -0.2311(7) 0.072(3) Uani 0.509(3) 1 d D U P B 2
H48C H -1.2881 0.1608 -0.2159 0.086 Uiso 0.509(3) 1 calc R U P B 2
H48D H -1.0910 0.1070 -0.2279 0.086 Uiso 0.509(3) 1 calc R U P B 2
C49' C -1.349(6) 0.093(2) -0.2958(12) 0.082(6) Uani 0.509(3) 1 d D U P B 2
H49C H -1.4067 0.0477 -0.2996 0.098 Uiso 0.509(3) 1 calc R U P B 2
H49D H -1.1706 0.0887 -0.3080 0.098 Uiso 0.509(3) 1 calc R U P B 2
C50' C -1.463(3) 0.0856(9) -0.3603(7) 0.064(3) Uani 0.509(3) 1 d D U P B 2
H50C H -1.6471 0.0931 -0.3561 0.077 Uiso 0.509(3) 1 calc R U P B 2
H50D H -1.4588 0.0392 -0.3872 0.077 Uiso 0.509(3) 1 calc R U P B 2
C51' C -1.371(4) 0.1242(9) -0.4006(8) 0.075(3) Uani 0.509(3) 1 d D U P B 2
H51C H -1.3920 0.1707 -0.3768 0.090 Uiso 0.509(3) 1 calc R U P B 2
H51D H -1.1844 0.1199 -0.4032 0.090 Uiso 0.509(3) 1 calc R U P B 2
C52' C -1.489(7) 0.108(2) -0.4641(12) 0.085(7) Uani 0.509(3) 1 d D U P B 2
H52D H -1.4107 0.1370 -0.4841 0.128 Uiso 0.509(3) 1 calc R U P B 2
H52E H -1.4650 0.0629 -0.4894 0.128 Uiso 0.509(3) 1 calc R U P B 2
H52F H -1.6736 0.1139 -0.4629 0.128 Uiso 0.509(3) 1 calc R U P B 2

loop_
_atom_site_aniso_label
_atom_site_aniso_U_11
_atom_site_aniso_U_22
_atom_site_aniso_U_33
_atom_site_aniso_U_23
_atom_site_aniso_U_13
_atom_site_aniso_U_12
S1 0.0321(8) 0.0371(8) 0.0322(7) 0.0138(6) 0.0045(5) 0.0007(6)
C1 0.036(3) 0.033(3) 0.033(3) 0.011(2) 0.008(2) 0.003(2)
C2 0.041(3) 0.040(3) 0.033(3) 0.011(3) 0.009(3) 0.000(3)
C3 0.035(3) 0.025(3) 0.038(3) 0.011(2) 0.011(2) 0.006(2)
C4 0.030(3) 0.033(3) 0.026(3) 0.011(2) 0.014(2) 0.008(2)
C5 0.032(3) 0.034(3) 0.019(4) 0.009(3) 0.008(3) 0.003(2)
S2 0.0339(9) 0.0317(8) 0.0330(8) 0.0136(7) 0.0039(6) 0.0032(6)
C6 0.037(3) 0.033(6) 0.033(4) 0.020(3) 0.009(3) 0.005(3)
C7 0.026(4) 0.024(3) 0.029(3) 0.011(3) 0.008(2) 0.005(2)
C8 0.028(4) 0.032(3) 0.029(4) 0.011(3) 0.011(3) 0.008(3)
C9 0.026(4) 0.034(4) 0.027(4) 0.014(3) -0.001(3) 0.010(3)
C10 0.028(4) 0.033(3) 0.026(3) 0.011(2) 0.013(3) 0.007(2)
S3 0.0290(8) 0.0311(8) 0.0303(8) 0.0125(6) 0.0040(6) 0.0016(6)
C5' 0.032(3) 0.034(3) 0.019(4) 0.009(3) 0.008(3) 0.003(2)
S2' 0.037(3) 0.033(6) 0.033(4) 0.020(3) 0.009(3) 0.005(3)
C6' 0.0339(9) 0.0317(8) 0.0330(8) 0.0136(7) 0.0039(6) 0.0032(6)
C7' 0.028(4) 0.032(3) 0.029(4) 0.011(3) 0.011(3) 0.008(3)
C8' 0.026(4) 0.024(3) 0.029(3) 0.011(3) 0.008(2) 0.005(2)
C9' 0.0290(8) 0.0311(8) 0.0303(8) 0.0125(6) 0.0040(6) 0.0016(6)
C10' 0.028(4) 0.033(3) 0.026(3) 0.011(2) 0.013(3) 0.007(2)
S3' 0.026(4) 0.034(4) 0.027(4) 0.014(3) -0.001(3) 0.010(3)
C11 0.026(3) 0.034(3) 0.031(3) 0.008(2) 0.012(2) 0.007(2)
C12 0.035(3) 0.033(3) 0.031(3) 0.011(2) 0.009(2) 0.006(2)
C13 0.034(3) 0.035(3) 0.036(3) 0.016(3) 0.009(2) 0.002(2)
C14 0.025(3) 0.033(3) 0.030(3) 0.006(2) 0.009(2) 0.005(2)
S4 0.0317(8) 0.0362(7) 0.0304(7) 0.0101(6) 0.0061(5) 0.0058(6)
C15 0.033(3) 0.042(3) 0.029(3) 0.011(3) 0.007(2) 0.003(2)
C16 0.032(3) 0.041(3) 0.036(3) 0.012(3) 0.009(2) 0.009(2)
C17 0.028(3) 0.050(4) 0.037(3) 0.012(3) 0.010(2) 0.007(3)
C18 0.042(4) 0.044(4) 0.035(3) 0.010(3) 0.010(3) 0.004(3)
S5 0.0382(9) 0.0451(9) 0.0417(9) 0.0105(7) 0.0012(6) 0.0022(6)
C19 0.038(3) 0.043(5) 0.035(5) 0.013(3) 0.004(3) 0.001(4)
S6 0.058(3) 0.051(3) 0.061(2) 0.026(2) -0.013(2) -0.0039(19)
C20 0.0493(18) 0.054(2) 0.061(4) 0.0097(18) -0.006(2) 0.0051(15)
C21 0.047(10) 0.049(5) 0.044(16) 0.011(8) 0.002(4) 0.001(3)
C22 0.044(11) 0.075(9) 0.058(7) 0.032(9) -0.013(5) -0.017(6)
C23 0.092(3) 0.118(5) 0.090(4) 0.062(3) -0.041(3) -0.046(3)
C24 0.023(9) 0.066(7) 0.039(9) 0.008(7) 0.013(9) 0.002(7)
S7 0.058(3) 0.039(2) 0.063(2) 0.0130(19) -0.0047(18) 0.0014(18)
C19' 0.038(3) 0.043(5) 0.035(5) 0.013(3) 0.004(3) 0.001(4)
S6' 0.0493(18) 0.054(2) 0.061(4) 0.0097(18) -0.006(2) 0.0051(15)
C20' 0.058(3) 0.051(3) 0.061(2) 0.026(2) -0.013(2) -0.0039(19)
C21' 0.044(11) 0.075(9) 0.058(7) 0.032(9) -0.013(5) -0.017(6)
C22' 0.047(10) 0.049(5) 0.044(16) 0.011(8) 0.002(4) 0.001(3)
C23' 0.058(3) 0.039(2) 0.063(2) 0.0130(19) -0.0047(18) 0.0014(18)
C24' 0.023(9) 0.066(7) 0.039(9) 0.008(7) 0.013(9) 0.002(7)
S7' 0.092(3) 0.118(5) 0.090(4) 0.062(3) -0.041(3) -0.046(3)
C29 0.042(4) 0.035(3) 0.040(3) 0.016(3) 0.008(3) 0.006(3)
C30 0.046(4) 0.047(4) 0.047(4) 0.021(3) 0.010(3) 0.001(3)
C31 0.054(4) 0.058(4) 0.058(4) 0.032(4) 0.006(3) 0.009(3)
C32 0.076(6) 0.063(5) 0.056(5) 0.027(4) 0.011(4) 0.004(4)
C33 0.084(6) 0.065(5) 0.065(5) 0.029(4) 0.013(4) 0.017(4)
C34 0.112(8) 0.108(8) 0.067(6) 0.043(6) 0.007(5) 0.033(6)
C35 0.031(3) 0.038(3) 0.032(3) 0.011(3) 0.005(2) 0.002(2)
C36 0.034(3) 0.041(3) 0.038(3) 0.011(3) 0.003(2) 0.002(3)
C37 0.045(4) 0.042(4) 0.043(4) 0.012(3) 0.004(3) 0.006(3)
C38 0.046(4) 0.043(4) 0.047(4) 0.015(3) 0.002(3) -0.003(3)
C39 0.071(5) 0.055(5) 0.059(5) 0.023(4) 0.000(4) -0.003(4)
C40 0.083(7) 0.073(6) 0.089(7) 0.043(5) 0.010(5) 0.000(5)
C41 0.038(4) 0.053(4) 0.035(3) 0.015(3) 0.003(3) 0.007(3)
C42 0.040(4) 0.055(4) 0.051(4) 0.021(3) 0.008(3) 0.004(3)
C43 0.049(4) 0.066(5) 0.060(5) 0.033(4) 0.008(3) 0.004(3)
C44 0.046(4) 0.070(5) 0.062(5) 0.039(4) 0.007(3) 0.006(3)
C45 0.060(5) 0.069(5) 0.052(4) 0.032(4) 0.012(3) 0.008(4)
C46 0.083(6) 0.067(5) 0.049(4) 0.027(4) 0.009(4) 0.015(4)
C25 0.056(6) 0.057(6) 0.054(5) 0.016(5) 0.000(4) -0.004(6)
C26 0.050(5) 0.060(6) 0.040(4) 0.006(4) 0.004(3) -0.009(5)
C27 0.053(7) 0.066(8) 0.056(5) 0.013(6) 0.005(5) -0.004(6)
C28 0.072(6) 0.067(6) 0.060(13) 0.014(5) -0.002(8) -0.013(4)
S8 0.067(2) 0.0628(16) 0.072(3) 0.026(2) -0.003(2) -0.0099(15)
C47 0.071(10) 0.068(8) 0.073(7) 0.024(6) -0.008(6) -0.002(5)
C48 0.077(8) 0.071(7) 0.065(6) 0.023(5) 0.010(5) -0.001(6)
C49 0.062(19) 0.106(9) 0.079(6) 0.032(6) 0.009(8) 0.034(14)
C50 0.067(10) 0.065(9) 0.065(6) 0.024(6) 0.021(5) 0.011(6)
C51 0.075(9) 0.071(9) 0.077(7) 0.026(7) -0.002(6) 0.005(6)
C52 0.12(2) 0.069(7) 0.065(8) 0.027(8) -0.006(10) -0.017(16)
C25' 0.056(6) 0.057(6) 0.054(5) 0.016(5) 0.000(4) -0.004(6)
C26' 0.050(5) 0.060(6) 0.040(4) 0.006(4) 0.004(3) -0.009(5)
C27' 0.053(7) 0.066(8) 0.056(5) 0.013(6) 0.005(5) -0.004(6)
C28' 0.072(6) 0.067(6) 0.060(13) 0.014(5) -0.002(8) -0.013(4)
S8' 0.067(2) 0.0628(16) 0.072(3) 0.026(2) -0.003(2) -0.0099(15)
C47' 0.071(10) 0.068(8) 0.073(7) 0.024(6) -0.008(6) -0.002(5)
C48' 0.077(8) 0.071(7) 0.065(6) 0.023(5) 0.010(5) -0.001(6)
C49' 0.062(19) 0.106(9) 0.079(6) 0.032(6) 0.009(8) 0.034(14)
C50' 0.067(10) 0.065(9) 0.065(6) 0.024(6) 0.021(5) 0.011(6)
C51' 0.075(9) 0.071(9) 0.077(7) 0.026(7) -0.002(6) 0.005(6)
C52' 0.12(2) 0.069(7) 0.065(8) 0.027(8) -0.006(10) -0.017(16)

loop_
_atom_type_symbol
_atom_type_description
_atom_type_scat_dispersion_real
_atom_type_scat_dispersion_imag
_atom_type_scat_source
C C 0.0181 0.0091 'International Tables Vol C Tables 4.2.6.8 and 6.1.1.4'
H H 0.0000 0.0000 'International Tables Vol C Tables 4.2.6.8 and 6.1.1.4'
S S 0.3331 0.5567 'International Tables Vol C Tables 4.2.6.8 and 6.1.1.4'

loop_
_geom_angle_atom_site_label_1
_geom_angle_atom_site_label_2
_geom_angle_atom_site_label_3
_geom_angle
_geom_angle_site_symmetry_1
_geom_angle_site_symmetry_3
C1 S1 C4 92.3(3) . .
C2 C1 S1 112.0(5) . .
C2 C1 H1 124.0 . .
S1 C1 H1 124.0 . .
C1 C2 C3 112.7(5) . .
C1 C2 H2 123.6 . .
C3 C2 H2 123.6 . .
C4 C3 C2 113.0(5) . .
C4 C3 C29 125.2(5) . .
C2 C3 C29 121.7(5) . .
C3 C4 C5 133.9(6) . .
C3 C4 C5' 127.2(18) . .
C3 C4 S1 109.9(4) . .
C5 C4 S1 116.1(5) . .
C5' C4 S1 122(2) . .
C6 C5 C4 129.3(8) . .
C6 C5 S2 110.1(5) . .
C4 C5 S2 120.6(5) . .
C8 S2 C5 91.5(3) . .
C5 C6 C7 114.1(7) . .
C5 C6 H6 122.9 . .
C7 C6 H6 122.9 . .
C8 C7 C6 113.5(6) . .
C8 C7 S3 110.8(5) . .
C6 C7 S3 135.7(5) . .
C7 C8 C9 113.9(6) . .
C7 C8 S2 110.8(5) . .
C9 C8 S2 135.3(6) . .
C10 C9 C8 113.4(7) . .
C10 C9 H9 123.3 . .
C8 C9 H9 123.3 . .
C9 C10 C11 128.1(7) . .
C9 C10 S3 110.6(5) . .
C11 C10 S3 121.3(5) . .
C7 S3 C10 91.2(3) . .
C6' C5' C4 140(3) . .
C6' C5' S2' 110(2) . .
C4 C5' S2' 109(3) . .
C8' S2' C5' 90.8(14) . .
C5' C6' C7' 111(3) . .
C5' C6' H6' 124.6 . .
C7' C6' H6' 124.5 . .
C8' C7' C6' 115(2) . .
C8' C7' S3' 111.6(18) . .
C6' C7' S3' 133(2) . .
C7' C8' C9' 113(2) . .
C7' C8' S2' 109.9(17) . .
C9' C8' S2' 136(3) . .
C10' C9' C8' 112(2) . .
C10' C9' H9' 124.0 . .
C8' C9' H9' 124.0 . .
C11 C10' C9' 135(3) . .
C11 C10' S3' 115(3) . .
C9' C10' S3' 110(2) . .
C7' S3' C10' 90.3(15) . .
C12 C11 C10' 132(3) . .
C12 C11 C10 132.1(6) . .
C12 C11 S4 110.6(4) . .
C10' C11 S4 117(3) . .
C10 C11 S4 117.1(5) . .
C11 C12 C13 112.3(5) . .
C11 C12 C35 124.4(5) . .
C13 C12 C35 123.3(5) . .
C14 C13 C12 114.4(5) . .
C14 C13 H13 122.8 . .
C12 C13 H13 122.8 . .
C13 C14 C15 129.6(5) . .
C13 C14 S4 110.7(4) . .
C15 C14 S4 119.7(4) . .
C14 S4 C11 91.9(3) . .
C16 C15 C14 128.8(6) . .
C16 C15 S5 110.4(5) . .
C14 C15 S5 120.7(4) . .
C15 C16 C17 114.7(6) . .
C15 C16 H16 122.6 . .
C17 C16 H16 122.6 . .
C18 C17 C16 111.8(6) . .
C18 C17 C41 127.5(6) . .
C16 C17 C41 120.7(6) . .
C17 C18 C19' 126.(1) . .
C17 C18 C19 135.2(10) . .
C17 C18 S5 111.2(5) . .
C19' C18 S5 122.7(10) . .
C19 C18 S5 113.5(9) . .
C15 S5 C18 91.8(3) . .
C20 C19 C18 134.3(18) . .
C20 C19 S6 110.9(12) . .
C18 C19 S6 114.5(12) . .
C22 S6 C19 90.4(9) . .
C19 C20 C21 112.3(17) . .
C19 C20 H20 123.8 . .
C21 C20 H20 123.8 . .
C22 C21 C20 114.2(17) . .
C22 C21 S7 111.5(14) . .
C20 C21 S7 134(2) . .
C21 C22 C23 112.7(16) . .
C21 C22 S6 111.1(14) . .
C23 C22 S6 135.9(18) . .
C24 C23 C22 113.2(17) . .
C24 C23 H23 123.4 . .
C22 C23 H23 123.4 . .
C23 C24 C25 132(2) . .
C23 C24 S7 109.6(12) . .
C25 C24 S7 113.8(15) . .
C21 S7 C24 91.(1) . .
C20' C19' C18 135.2(17) . .
C20' C19' S6' 110.1(11) . .
C18 C19' S6' 113.8(12) . .
C22' S6' C19' 91.7(8) . .
C19' C20' C21' 109.6(18) . .
C19' C20' H20' 125.2 . .
C21' C20' H20' 125.2 . .
C22' C21' C20' 116(2) . .
C22' C21' S7' 110.2(14) . .
C20' C21' S7' 132(2) . .
C21' C22' C23' 114.5(17) . .
C21' C22' S6' 108.4(15) . .
C23' C22' S6' 136(2) . .
C24' C23' C22' 112.3(14) . .
C24' C23' H23' 123.8 . .
C22' C23' H23' 123.8 . .
C23' C24' C25' 130.3(18) . .
C23' C24' S7' 110.4(11) . .
C25' C24' S7' 116.6(14) . .
C21' S7' C24' 91.8(9) . .
C3 C29 C30 112.4(5) . .
C3 C29 H29A 109.1 . .
C30 C29 H29A 109.1 . .
C3 C29 H29B 109.1 . .
C30 C29 H29B 109.1 . .
H29A C29 H29B 107.8 . .
C29 C30 C31 113.0(6) . .
C29 C30 H30A 109.0 . .
C31 C30 H30A 109.0 . .
C29 C30 H30B 109.0 . .
C31 C30 H30B 109.0 . .
H30A C30 H30B 107.8 . .
C32 C31 C30 115.2(6) . .
C32 C31 H31A 108.5 . .
C30 C31 H31A 108.5 . .
C32 C31 H31B 108.5 . .
C30 C31 H31B 108.5 . .
H31A C31 H31B 107.5 . .
C31 C32 C33 112.8(7) . .
C31 C32 H32A 109.0 . .
C33 C32 H32A 109.0 . .
C31 C32 H32B 109.0 . .
C33 C32 H32B 109.0 . .
H32A C32 H32B 107.8 . .
C34 C33 C32 114.5(8) . .
C34 C33 H33A 108.6 . .
C32 C33 H33A 108.6 . .
C34 C33 H33B 108.6 . .
C32 C33 H33B 108.6 . .
H33A C33 H33B 107.6 . .
C33 C34 H34A 109.5 . .
C33 C34 H34B 109.5 . .
H34A C34 H34B 109.5 . .
C33 C34 H34C 109.5 . .
H34A C34 H34C 109.5 . .
H34B C34 H34C 109.5 . .
C12 C35 C36 116.4(5) . .
C12 C35 H35A 108.2 . .
C36 C35 H35A 108.2 . .
C12 C35 H35B 108.2 . .
C36 C35 H35B 108.2 . .
H35A C35 H35B 107.3 . .
C37 C36 C35 112.2(5) . .
C37 C36 H36A 109.2 . .
C35 C36 H36A 109.2 . .
C37 C36 H36B 109.2 . .
C35 C36 H36B 109.2 . .
H36A C36 H36B 107.9 . .
C36 C37 C38 114.5(6) . .
C36 C37 H37A 108.6 . .
C38 C37 H37A 108.6 . .
C36 C37 H37B 108.6 . .
C38 C37 H37B 108.6 . .
H37A C37 H37B 107.6 . .
C37 C38 C39 114.1(6) . .
C37 C38 H38A 108.7 . .
C39 C38 H38A 108.7 . .
C37 C38 H38B 108.7 . .
C39 C38 H38B 108.7 . .
H38A C38 H38B 107.6 . .
C40 C39 C38 112.7(7) . .
C40 C39 H39A 109.1 . .
C38 C39 H39A 109.1 . .
C40 C39 H39B 109.1 . .
C38 C39 H39B 109.1 . .
H39A C39 H39B 107.8 . .
C39 C40 H40A 109.5 . .
C39 C40 H40B 109.5 . .
H40A C40 H40B 109.5 . .
C39 C40 H40C 109.5 . .
H40A C40 H40C 109.5 . .
H40B C40 H40C 109.5 . .
C17 C41 C42 113.7(5) . .
C17 C41 H41A 108.8 . .
C42 C41 H41A 108.8 . .
C17 C41 H41B 108.8 . .
C42 C41 H41B 108.8 . .
H41A C41 H41B 107.7 . .
C43 C42 C41 113.7(6) . .
C43 C42 H42A 108.8 . .
C41 C42 H42A 108.8 . .
C43 C42 H42B 108.8 . .
C41 C42 H42B 108.8 . .
H42A C42 H42B 107.7 . .
C42 C43 C44 112.8(6) . .
C42 C43 H43A 109.0 . .
C44 C43 H43A 109.0 . .
C42 C43 H43B 109.0 . .
C44 C43 H43B 109.0 . .
H43A C43 H43B 107.8 . .
C45 C44 C43 114.4(6) . .
C45 C44 H44A 108.7 . .
C43 C44 H44A 108.7 . .
C45 C44 H44B 108.7 . .
C43 C44 H44B 108.7 . .
H44A C44 H44B 107.6 . .
C44 C45 C46 114.2(7) . .
C44 C45 H45A 108.7 . .
C46 C45 H45A 108.7 . .
C44 C45 H45B 108.7 . .
C46 C45 H45B 108.7 . .
H45A C45 H45B 107.6 . .
C45 C46 H46A 109.5 . .
C45 C46 H46B 109.5 . .
H46A C46 H46B 109.5 . .
C45 C46 H46C 109.5 . .
H46A C46 H46C 109.5 . .
H46B C46 H46C 109.5 . .
C26 C25 C24 127.2(15) . .
C26 C25 S8 108.3(12) . .
C24 C25 S8 124.0(15) . .
C25 C26 C27 114.2(13) . .
C25 C26 C47 121.0(15) . .
C27 C26 C47 122.6(15) . .
C28 C27 C26 112.1(14) . .
C28 C27 H27 123.9 . .
C26 C27 H27 123.9 . .
C27 C28 S8 110.6(11) . .
C27 C28 H28 124.7 . .
S8 C28 H28 124.7 . .
C28 S8 C25 92.7(8) . .
C48 C47 C26 113.4(14) . .
C48 C47 H47A 108.9 . .
C26 C47 H47A 108.9 . .
C48 C47 H47B 108.9 . .
C26 C47 H47B 108.9 . .
H47A C47 H47B 107.7 . .
C49 C48 C47 120(2) . .
C49 C48 H48A 107.3 . .
C47 C48 H48A 107.3 . .
C49 C48 H48B 107.3 . .
C47 C48 H48B 107.3 . .
H48A C48 H48B 106.9 . .
C48 C49 C50 138(3) . .
C48 C49 H49A 102.6 . .
C50 C49 H49A 102.6 . .
C48 C49 H49B 102.6 . .
C50 C49 H49B 102.6 . .
H49A C49 H49B 104.9 . .
C49 C50 C51 112.4(19) . .
C49 C50 H50A 109.1 . .
C51 C50 H50A 109.1 . .
C49 C50 H50B 109.1 . .
C51 C50 H50B 109.1 . .
H50A C50 H50B 107.9 . .
C52 C51 C50 108.9(16) . .
C52 C51 H51A 109.9 . .
C50 C51 H51A 109.9 . .
C52 C51 H51B 109.9 . .
C50 C51 H51B 109.9 . .
H51A C51 H51B 108.3 . .
C51 C52 H52A 109.5 . .
C51 C52 H52B 109.5 . .
H52A C52 H52B 109.5 . .
C51 C52 H52C 109.5 . .
H52A C52 H52C 109.5 . .
H52B C52 H52C 109.5 . .
C26' C25' C24' 131.4(15) . .
C26' C25' S8' 110.8(12) . .
C24' C25' S8' 117.6(13) . .
C25' C26' C27' 111.5(12) . .
C25' C26' C47' 125.4(16) . .
C27' C26' C47' 119.2(15) . .
C28' C27' C26' 112.3(14) . .
C28' C27' H27' 123.8 . .
C26' C27' H27' 123.8 . .
C27' C28' S8' 112.3(11) . .
C27' C28' H28' 123.8 . .
S8' C28' H28' 123.8 . .
C28' S8' C25' 90.3(8) . .
C48' C47' C26' 116.5(18) . .
C48' C47' H47C 108.2 . .
C26' C47' H47C 108.2 . .
C48' C47' H47D 108.2 . .
C26' C47' H47D 108.2 . .
H47C C47' H47D 107.3 . .
C49' C48' C47' 131(2) . .
C49' C48' H48C 104.4 . .
C47' C48' H48C 104.4 . .
C49' C48' H48D 104.4 . .
C47' C48' H48D 104.4 . .
H48C C48' H48D 105.6 . .
C48' C49' C50' 165(3) . .
C48' C49' H49C 94.6 . .
C50' C49' H49C 94.6 . .
C48' C49' H49D 94.6 . .
C50' C49' H49D 94.6 . .
H49C C49' H49D 103.2 . .
C49' C50' C51' 125(2) . .
C49' C50' H50C 106.0 . .
C51' C50' H50C 106.0 . .
C49' C50' H50D 106.0 . .
C51' C50' H50D 106.0 . .
H50C C50' H50D 106.3 . .
C52' C51' C50' 118.6(19) . .
C52' C51' H51C 107.7 . .
C50' C51' H51C 107.7 . .
C52' C51' H51D 107.7 . .
C50' C51' H51D 107.7 . .
H51C C51' H51D 107.1 . .
C51' C52' H52D 109.5 . .
C51' C52' H52E 109.5 . .
H52D C52' H52E 109.5 . .
C51' C52' H52F 109.5 . .
H52D C52' H52F 109.5 . .
H52E C52' H52F 109.5 . .

loop_
_geom_bond_atom_site_label_1
_geom_bond_atom_site_label_2
_geom_bond_distance
_geom_bond_site_symmetry_2
S1 C1 1.699(6) .
S1 C4 1.738(6) .
C1 C2 1.351(8) .
C1 H1 0.9500 .
C2 C3 1.421(8) .
C2 H2 0.9500 .
C3 C4 1.368(8) .
C3 C29 1.516(8) .
C4 C5 1.440(8) .
C4 C5' 1.59(4) .
C5 C6 1.339(10) .
C5 S2 1.777(8) .
S2 C8 1.718(7) .
C6 C7 1.408(11) .
C6 H6 0.9500 .
C7 C8 1.377(7) .
C7 S3 1.732(6) .
C8 C9 1.383(10) .
C9 C10 1.376(10) .
C9 H9 0.9500 .
C10 C11 1.453(8) .
C10 S3 1.748(7) .
C5' C6' 1.35(2) .
C5' S2' 1.79(2) .
S2' C8' 1.721(19) .
C6' C7' 1.40(2) .
C6' H6' 0.9500 .
C7' C8' 1.378(16) .
C7' S3' 1.730(18) .
C8' C9' 1.40(2) .
C9' C10' 1.39(2) .
C9' H9' 0.9500 .
C10' C11 1.38(4) .
C10' S3' 1.76(2) .
C11 C12 1.371(8) .
C11 S4 1.741(6) .
C12 C13 1.412(8) .
C12 C35 1.505(8) .
C13 C14 1.353(8) .
C13 H13 0.9500 .
C14 C15 1.460(8) .
C14 S4 1.726(6) .
C15 C16 1.368(8) .
C15 S5 1.729(6) .
C16 C17 1.400(9) .
C16 H16 0.9500 .
C17 C18 1.384(9) .
C17 C41 1.513(9) .
C18 C19' 1.473(15) .
C18 C19 1.481(16) .
C18 S5 1.736(7) .
C19 C20 1.347(19) .
C19 S6 1.794(18) .
S6 C22 1.716(16) .
C20 C21 1.40(2) .
C20 H20 0.9500 .
C21 C22 1.375(13) .
C21 S7 1.733(15) .
C22 C23 1.397(18) .
C23 C24 1.381(19) .
C23 H23 0.9500 .
C24 C25 1.46(2) .
C24 S7 1.755(19) .
C19' C20' 1.360(19) .
C19' S6' 1.785(17) .
S6' C22' 1.717(17) .
C20' C21' 1.41(2) .
C20' H20' 0.9500 .
C21' C22' 1.376(13) .
C21' S7' 1.728(15) .
C22' C23' 1.400(18) .
C23' C24' 1.387(18) .
C23' H23' 0.9500 .
C24' C25' 1.47(2) .
C24' S7' 1.750(19) .
C29 C30 1.520(9) .
C29 H29A 0.9900 .
C29 H29B 0.9900 .
C30 C31 1.523(9) .
C30 H30A 0.9900 .
C30 H30B 0.9900 .
C31 C32 1.486(10) .
C31 H31A 0.9900 .
C31 H31B 0.9900 .
C32 C33 1.541(11) .
C32 H32A 0.9900 .
C32 H32B 0.9900 .
C33 C34 1.481(12) .
C33 H33A 0.9900 .
C33 H33B 0.9900 .
C34 H34A 0.9800 .
C34 H34B 0.9800 .
C34 H34C 0.9800 .
C35 C36 1.532(8) .
C35 H35A 0.9900 .
C35 H35B 0.9900 .
C36 C37 1.509(9) .
C36 H36A 0.9900 .
C36 H36B 0.9900 .
C37 C38 1.513(9) .
C37 H37A 0.9900 .
C37 H37B 0.9900 .
C38 C39 1.521(10) .
C38 H38A 0.9900 .
C38 H38B 0.9900 .
C39 C40 1.507(11) .
C39 H39A 0.9900 .
C39 H39B 0.9900 .
C40 H40A 0.9800 .
C40 H40B 0.9800 .
C40 H40C 0.9800 .
C41 C42 1.531(9) .
C41 H41A 0.9900 .
C41 H41B 0.9900 .
C42 C43 1.517(10) .
C42 H42A 0.9900 .
C42 H42B 0.9900 .
C43 C44 1.549(10) .
C43 H43A 0.9900 .
C43 H43B 0.9900 .
C44 C45 1.505(10) .
C44 H44A 0.9900 .
C44 H44B 0.9900 .
C45 C46 1.52(1) .
C45 H45A 0.9900 .
C45 H45B 0.9900 .
C46 H46A 0.9800 .
C46 H46B 0.9800 .
C46 H46C 0.9800 .
C25 C26 1.356(15) .
C25 S8 1.736(18) .
C26 C27 1.417(15) .
C26 C47 1.537(18) .
C27 C28 1.358(19) .
C27 H27 0.9500 .
C28 S8 1.720(14) .
C28 H28 0.9500 .
C47 C48 1.490(19) .
C47 H47A 0.9900 .
C47 H47B 0.9900 .
C48 C49 1.34(3) .
C48 H48A 0.9900 .
C48 H48B 0.9900 .
C49 C50 1.46(2) .
C49 H49A 0.9900 .
C49 H49B 0.9900 .
C50 C51 1.561(17) .
C50 H50A 0.9900 .
C50 H50B 0.9900 .
C51 C52 1.44(2) .
C51 H51A 0.9900 .
C51 H51B 0.9900 .
C52 H52A 0.9800 .
C52 H52B 0.9800 .
C52 H52C 0.9800 .
C25' C26' 1.363(15) .
C25' S8' 1.751(18) .
C26' C27' 1.424(15) .
C26' C47' 1.537(19) .
C27' C28' 1.357(19) .
C27' H27' 0.9500 .
C28' S8' 1.723(14) .
C28' H28' 0.9500 .
C47' C48' 1.498(18) .
C47' H47C 0.9900 .
C47' H47D 0.9900 .
C48' C49' 1.36(3) .
C48' H48C 0.9900 .
C48' H48D 0.9900 .
C49' C50' 1.47(2) .
C49' H49C 0.9900 .
C49' H49D 0.9900 .
C50' C51' 1.518(17) .
C50' H50C 0.9900 .
C50' H50D 0.9900 .
C51' C52' 1.41(2) .
C51' H51C 0.9900 .
C51' H51D 0.9900 .
C52' H52D 0.9800 .
C52' H52E 0.9800 .
C52' H52F 0.9800 .

loop_
_geom_torsion_atom_site_label_1
_geom_torsion_atom_site_label_2
_geom_torsion_atom_site_label_3
_geom_torsion_atom_site_label_4
_geom_torsion
_geom_torsion_site_symmetry_1
_geom_torsion_site_symmetry_2
_geom_torsion_site_symmetry_3
_geom_torsion_site_symmetry_4
C4 S1 C1 C2 -0.7(5) . . . .
S1 C1 C2 C3 0.2(7) . . . .
C1 C2 C3 C4 0.6(7) . . . .
C1 C2 C3 C29 -176.7(5) . . . .
C2 C3 C4 C5 -178.7(9) . . . .
C29 C3 C4 C5 -1.5(12) . . . .
C2 C3 C4 C5' -172(9) . . . .
C29 C3 C4 C5' 5(9) . . . .
C2 C3 C4 S1 -1.0(6) . . . .
C29 C3 C4 S1 176.1(5) . . . .
C1 S1 C4 C3 1.0(4) . . . .
C1 S1 C4 C5 179.1(7) . . . .
C1 S1 C4 C5' 173(8) . . . .
C3 C4 C5 C6 178.0(11) . . . .
S1 C4 C5 C6 0.5(16) . . . .
C3 C4 C5 S2 -1.3(14) . . . .
S1 C4 C5 S2 -178.9(6) . . . .
C6 C5 S2 C8 0.7(10) . . . .
C4 C5 S2 C8 -179.9(10) . . . .
C4 C5 C6 C7 -179.5(12) . . . .
S2 C5 C6 C7 -0.1(14) . . . .
C5 C6 C7 C8 -0.8(16) . . . .
C5 C6 C7 S3 179.5(12) . . . .
C6 C7 C8 C9 179.1(11) . . . .
S3 C7 C8 C9 -1.1(12) . . . .
C6 C7 C8 S2 1.3(13) . . . .
S3 C7 C8 S2 -178.9(7) . . . .
C5 S2 C8 C7 -1.1(8) . . . .
C5 S2 C8 C9 -178.3(13) . . . .
C7 C8 C9 C10 0.2(13) . . . .
S2 C8 C9 C10 177.3(11) . . . .
C8 C9 C10 C11 -179.9(12) . . . .
C8 C9 C10 S3 0.8(12) . . . .
C8 C7 S3 C10 1.3(9) . . . .
C6 C7 S3 C10 -179.0(15) . . . .
C9 C10 S3 C7 -1.2(9) . . . .
C11 C10 S3 C7 179.4(10) . . . .
C3 C4 C5' C6' 13(26) . . . .
S1 C4 C5' C6' -158(17) . . . .
C3 C4 C5' S2' -177(4) . . . .
S1 C4 C5' S2' 13(14) . . . .
C6' C5' S2' C8' -13(12) . . . .
C4 C5' S2' C8' 173(12) . . . .
C4 C5' C6' C7' -171(22) . . . .
S2' C5' C6' C7' 19(13) . . . .
C5' C6' C7' C8' -17(16) . . . .
C5' C6' C7' S3' 161(18) . . . .
C6' C7' C8' C9' 178(14) . . . .
S3' C7' C8' C9' -1(17) . . . .
C6' C7' C8' S2' 7(17) . . . .
S3' C7' C8' S2' -172(11) . . . .
C5' S2' C8' C7' 3(13) . . . .
C5' S2' C8' C9' -165(18) . . . .
C7' C8' C9' C10' 14(16) . . . .
S2' C8' C9' C10' -178(16) . . . .
C8' C9' C10' C11 160(20) . . . .
C8' C9' C10' S3' -20(14) . . . .
C8' C7' S3' C10' -9(13) . . . .
C6' C7' S3' C10' 173(19) . . . .
C11 C10' S3' C7' -163(15) . . . .
C9' C10' S3' C7' 16(11) . . . .
C9' C10' C11 C12 -15(26) . . . .
S3' C10' C11 C12 165(4) . . . .
C9' C10' C11 S4 161(15) . . . .
S3' C10' C11 S4 -19(15) . . . .
C9 C10 C11 C12 167.7(10) . . . .
S3 C10 C11 C12 -13.0(15) . . . .
C9 C10 C11 S4 -6.6(15) . . . .
S3 C10 C11 S4 172.6(6) . . . .
C10' C11 C12 C13 177(11) . . . .
C10 C11 C12 C13 -174.0(8) . . . .
S4 C11 C12 C13 0.7(6) . . . .
C10' C11 C12 C35 -5(11) . . . .
C10 C11 C12 C35 4.2(11) . . . .
S4 C11 C12 C35 178.9(4) . . . .
C11 C12 C13 C14 0.3(7) . . . .
C35 C12 C13 C14 -177.9(5) . . . .
C12 C13 C14 C15 -178.8(5) . . . .
C12 C13 C14 S4 -1.1(6) . . . .
C13 C14 S4 C11 1.3(4) . . . .
C15 C14 S4 C11 179.2(4) . . . .
C12 C11 S4 C14 -1.1(4) . . . .
C10' C11 S4 C14 -178(9) . . . .
C10 C11 S4 C14 174.4(7) . . . .
C13 C14 C15 C16 178.1(6) . . . .
S4 C14 C15 C16 0.6(8) . . . .
C13 C14 C15 S5 -2.9(8) . . . .
S4 C14 C15 S5 179.5(3) . . . .
C14 C15 C16 C17 -179.9(5) . . . .
S5 C15 C16 C17 1.0(7) . . . .
C15 C16 C17 C18 0.0(8) . . . .
C15 C16 C17 C41 178.4(5) . . . .
C16 C17 C18 C19' 180(2) . . . .
C41 C17 C18 C19' 2(2) . . . .
C16 C17 C18 C19 175(3) . . . .
C41 C17 C18 C19 -3(3) . . . .
C16 C17 C18 S5 -1.1(7) . . . .
C41 C17 C18 S5 -179.3(5) . . . .
C16 C15 S5 C18 -1.4(5) . . . .
C14 C15 S5 C18 179.5(5) . . . .
C17 C18 S5 C15 1.4(5) . . . .
C19' C18 S5 C15 -180(2) . . . .
C19 C18 S5 C15 -176(2) . . . .
C17 C18 C19 C20 -178(4) . . . .
S5 C18 C19 C20 -2(6) . . . .
C17 C18 C19 S6 9(5) . . . .
S5 C18 C19 S6 -174.5(18) . . . .
C20 C19 S6 C22 3(5) . . . .
C18 C19 S6 C22 177(5) . . . .
C18 C19 C20 C21 178(6) . . . .
S6 C19 C20 C21 -9(7) . . . .
C19 C20 C21 C22 12(11) . . . .
C19 C20 C21 S7 -178(8) . . . .
C20 C21 C22 C23 176(7) . . . .
S7 C21 C22 C23 3(12) . . . .
C20 C21 C22 S6 -10(12) . . . .
S7 C21 C22 S6 178(6) . . . .
C19 S6 C22 C21 4(8) . . . .
C19 S6 C22 C23 177(10) . . . .
C21 C22 C23 C24 -13(11) . . . .
S6 C22 C23 C24 174(8) . . . .
C22 C23 C24 C25 169(6) . . . .
C22 C23 C24 S7 16(6) . . . .
C22 C21 S7 C24 5(8) . . . .
C20 C21 S7 C24 -165(10) . . . .
C23 C24 S7 C21 -12(5) . . . .
C25 C24 S7 C21 -170(5) . . . .
C17 C18 C19' C20' 25(6) . . . .
S5 C18 C19' C20' -154(4) . . . .
C17 C18 C19' S6' -167.0(13) . . . .
S5 C18 C19' S6' 14(4) . . . .
C20' C19' S6' C22' -8(5) . . . .
C18 C19' S6' C22' -179(5) . . . .
C18 C19' C20' C21' -173(6) . . . .
S6' C19' C20' C21' 19(5) . . . .
C19' C20' C21' C22' -25(10) . . . .
C19' C20' C21' S7' 174(7) . . . .
C20' C21' C22' C23' -172(7) . . . .
S7' C21' C22' C23' -7(11) . . . .
C20' C21' C22' S6' 18(11) . . . .
S7' C21' C22' S6' -177(5) . . . .
C19' S6' C22' C21' -5(8) . . . .
C19' S6' C22' C23' -172(10) . . . .
C21' C22' C23' C24' 1(11) . . . .
S6' C22' C23' C24' 167(8) . . . .
C22' C23' C24' C25' 165(6) . . . .
C22' C23' C24' S7' 5(6) . . . .
C22' C21' S7' C24' 8(8) . . . .
C20' C21' S7' C24' 170(8) . . . .
C23' C24' S7' C21' -8(4) . . . .
C25' C24' S7' C21' -171(5) . . . .
C4 C3 C29 C30 -79.2(7) . . . .
C2 C3 C29 C30 97.7(7) . . . .
C3 C29 C30 C31 171.6(6) . . . .
C29 C30 C31 C32 -177.9(6) . . . .
C30 C31 C32 C33 179.3(7) . . . .
C31 C32 C33 C34 -179.9(8) . . . .
C11 C12 C35 C36 169.6(5) . . . .
C13 C12 C35 C36 -12.4(8) . . . .
C12 C35 C36 C37 -169.5(5) . . . .
C35 C36 C37 C38 171.9(5) . . . .
C36 C37 C38 C39 -169.9(6) . . . .
C37 C38 C39 C40 171.4(7) . . . .
C18 C17 C41 C42 -87.5(8) . . . .
C16 C17 C41 C42 94.4(7) . . . .
C17 C41 C42 C43 -179.9(6) . . . .
C41 C42 C43 C44 -174.3(6) . . . .
C42 C43 C44 C45 178.0(6) . . . .
C43 C44 C45 C46 -176.9(7) . . . .
C23 C24 C25 C26 24(8) . . . .
S7 C24 C25 C26 176(4) . . . .
C23 C24 C25 S8 -147(4) . . . .
S7 C24 C25 S8 5(6) . . . .
C24 C25 C26 C27 173(5) . . . .
S8 C25 C26 C27 -16(5) . . . .
C24 C25 C26 C47 9(7) . . . .
S8 C25 C26 C47 -180(3) . . . .
C25 C26 C27 C28 13(5) . . . .
C47 C26 C27 C28 177(3) . . . .
C26 C27 C28 S8 -4(4) . . . .
C27 C28 S8 C25 -4(3) . . . .
C26 C25 S8 C28 11(4) . . . .
C24 C25 S8 C28 -177(4) . . . .
C25 C26 C47 C48 154(3) . . . .
C27 C26 C47 C48 -9(4) . . . .
C26 C47 C48 C49 174(2) . . . .
C47 C48 C49 C50 103(5) . . . .
C48 C49 C50 C51 99(5) . . . .
C49 C50 C51 C52 172(3) . . . .
C23' C24' C25' C26' -175(4) . . . .
S7' C24' C25' C26' -16(7) . . . .
C23' C24' C25' S8' 0(6) . . . .
S7' C24' C25' S8' 159(2) . . . .
C24' C25' C26' C27' -167(5) . . . .
S8' C25' C26' C27' 18(5) . . . .
C24' C25' C26' C47' -9(7) . . . .
S8' C25' C26' C47' 175(2) . . . .
C25' C26' C27' C28' -16(5) . . . .
C47' C26' C27' C28' -175(2) . . . .
C26' C27' C28' S8' 7(4) . . . .
C27' C28' S8' C25' 3(3) . . . .
C26' C25' S8' C28' -12(3) . . . .
C24' C25' S8' C28' 172(4) . . . .
C25' C26' C47' C48' 103(4) . . . .
C27' C26' C47' C48' -101(3) . . . .
C26' C47' C48' C49' 77(3) . . . .
C47' C48' C49' C50' 98(13) . . . .
C48' C49' C50' C51' 78(13) . . . .
C49' C50' C51' C52' 175(3) . . . .
